data_4086011
loop_
_publ_author_name
'Ho\<sek, Jan'
'Ryb\'a\<ckov\'a, Mark\'eta'
'\<Cejka, Jan'
'Cva\<cka, Josef'
'Kv\'i\<cala, Jaroslav'

_publ_section_title
;
 Synthesis of Heavy Fluorous Ruthenium Metathesis Catalysts Using the
 Stereoselective Addition of Polyfluoroalkyllithium to Sterically Hindered
 Diimines
;
_journal_issue 13
_journal_name_full Organometallics
_journal_page_first 3327
_journal_paper_doi 10.1021/acs.organomet.5b00325
_journal_volume 34
_journal_year 2015
_chemical_formula_moiety 'C53 H42 Cl2 F39 N2 O1 Ru1'
_chemical_formula_sum 'C53 H42 Cl2 F39 N2 O Ru'
_chemical_formula_weight 1635.83
_space_group_IT_number 2
_symmetry_cell_setting triclinic
_symmetry_space_group_name_Hall '-P 1'
_symmetry_space_group_name_H-M 'P -1'
_atom_sites_solution_hydrogens difmap
_atom_sites_solution_primary direct
_cell_angle_alpha 82.152(2)
_cell_angle_beta 86.678(3)
_cell_angle_gamma 70.303(3)
_cell_formula_units_Z 2
_cell_length_a 11.1744(4)
_cell_length_b 12.2338(3)
_cell_length_c 24.4267(7)
_cell_measurement_reflns_used 10206
_cell_measurement_temperature 180
_cell_measurement_theta_max 76
_cell_measurement_theta_min 4
_cell_volume 3114.17(17)
_computing_cell_refinement 'CrysAlis, (Oxford Diffraction, 2002)'
_computing_data_collection 'Xcalibur, (Oxford Diffraction, 2002)'
_computing_data_reduction 'CrysAlis, (Oxford Diffraction, 2002)'
_computing_molecular_graphics 'CAMERON (Watkin et al., 1996)'
_computing_publication_material 'CRYSTALS (Betteridge et al., 2003)'
_computing_structure_refinement 'CRYSTALS (Betteridge et al., 2003)'
_computing_structure_solution 'SHELXS 86 (Sheldrick, 1986)'
_diffrn_ambient_temperature 180
_diffrn_measured_fraction_theta_full 0.995
_diffrn_measured_fraction_theta_max 0.956
_diffrn_measurement_device Area
_diffrn_measurement_device_type 'Oxford Diffraction XCALIBUR'
_diffrn_measurement_method \w
_diffrn_radiation_monochromator graphite
_diffrn_radiation_type 'Cu K\a'
_diffrn_radiation_wavelength 1.54180
_diffrn_reflns_av_R_equivalents 0.038
_diffrn_reflns_limit_h_max 13
_diffrn_reflns_limit_h_min -14
_diffrn_reflns_limit_k_max 13
_diffrn_reflns_limit_k_min -15
_diffrn_reflns_limit_l_max 30
_diffrn_reflns_limit_l_min -27
_diffrn_reflns_number 22523
_diffrn_reflns_theta_full 67.730
_diffrn_reflns_theta_max 76.101
_diffrn_reflns_theta_min 4.202
_diffrn_standards_number 0
_exptl_absorpt_coefficient_mu 4.293
_exptl_absorpt_correction_T_max 0.55
_exptl_absorpt_correction_T_min 0.39
_exptl_absorpt_correction_type multi-scan
_exptl_absorpt_process_details 'CrysAlis, (Oxford Diffraction, 2002)'
_exptl_crystal_colour green
_exptl_crystal_density_diffrn 1.744
_exptl_crystal_density_method 'not measured'
_exptl_crystal_description prism
_exptl_crystal_F_000 1622
_exptl_crystal_size_max 0.210
_exptl_crystal_size_mid 0.170
_exptl_crystal_size_min 0.140
_refine_diff_density_max 2.20
_refine_diff_density_min -2.06
_refine_ls_extinction_coef 11(3)
_refine_ls_extinction_method 'Larson (1970), Equation 22'
_refine_ls_goodness_of_fit_ref 0.9691
_refine_ls_hydrogen_treatment constr
_refine_ls_matrix_type full
_refine_ls_number_parameters 884
_refine_ls_number_reflns 12437
_refine_ls_number_restraints 252
_refine_ls_R_factor_all 0.1168
_refine_ls_R_factor_gt 0.1058
_refine_ls_shift/su_max 0.0009674
_refine_ls_shift/su_mean 0.0000648
_refine_ls_structure_factor_coef Fsqd
_refine_ls_weighting_details
;
 Method, part 1, Chebychev polynomial, (Watkin, 1994, Prince, 1982) 
 [weight] = 1.0/[A~0~*T~0~(x)+A~1~*T~1~(x) ... +A~n-1~]*T~n-1~(x)] 
 where A~i~ are the Chebychev coefficients listed below and x= Fcalc/Fmax 
 Method = Robust Weighting (Prince, 1982) 
 W = [weight] * [1-(deltaF/6*sigmaF)^2^]^2^ 
 A~i~ are: 
 0.557E+04 0.939E+04 0.596E+04 0.258E+04 642. 
;
_refine_ls_weighting_scheme calc
_refine_ls_wR_factor_all 0.3075
_refine_ls_wR_factor_gt 0.2903
_refine_ls_wR_factor_ref 0.3075
_reflns_limit_h_max 14
_reflns_limit_h_min -14
_reflns_limit_k_max 15
_reflns_limit_k_min -14
_reflns_limit_l_max 30
_reflns_limit_l_min 0
_reflns_number_gt 10477
_reflns_number_total 12437
_reflns_threshold_expression I>2.0\s(I)
_oxford_diffrn_Wilson_B_factor 2.89
_oxford_diffrn_Wilson_scale 0.17
_oxford_refine_ls_r_factor_ref 0.1168
_oxford_refine_ls_scale 2.90(6)
_oxford_reflns_number_all 12437
_oxford_reflns_threshold_expression_ref I>-10.0\s(I)
_cod_data_source_file om5b00325_si_002.cif
_cod_data_source_block jh339
_cod_depositor_comments 'Adding full bibliography for 4086010--4086011.cif.'
_cod_original_cell_volume 3114.16(17)
_cod_original_sg_symbol_H-M 'P -1 '
_cod_original_formula_sum 'C53 H42 Cl2 F39 N2 O1 Ru1'
_cod_database_code 4086011

loop_
_symmetry_equiv_pos_as_xyz
x,y,z
-x,-y,-z

loop_
_atom_site_label
_atom_site_type_symbol
_atom_site_fract_x
_atom_site_fract_y
_atom_site_fract_z
_atom_site_U_iso_or_equiv
_atom_site_occupancy
_atom_site_adp_type
_atom_site_refinement_flags_posn
Ru1 Ru 0.68173(4) 0.18883(4) 0.595826(19) 0.0338 1.0000 Uani .
Cl2 Cl 0.66922(17) 0.37432(14) 0.61350(8) 0.0471 1.0000 Uani .
Cl3 Cl 0.76503(17) -0.01399(14) 0.60074(9) 0.0521 1.0000 Uani .
C4 C 0.5268(6) 0.1962(6) 0.6410(3) 0.0373 1.0000 Uani .
N5 N 0.5336(6) 0.1615(7) 0.6955(3) 0.0594 1.0000 Uani .
C6 C 0.4082(11) 0.1976(19) 0.7244(7) 0.1375 1.0000 Uani D
C7 C 0.3156(7) 0.2376(9) 0.6744(4) 0.0609 1.0000 Uani .
N8 N 0.4017(5) 0.2442(5) 0.6280(2) 0.0396 1.0000 Uani .
C9 C 0.6504(8) 0.1146(8) 0.7260(3) 0.0519 1.0000 Uani .
C10 C 0.6988(9) 0.1899(8) 0.7485(3) 0.0567 1.0000 Uani .
C11 C 0.8113(11) 0.1430(10) 0.7753(4) 0.0703 1.0000 Uani .
C12 C 0.8777(9) 0.0247(11) 0.7827(4) 0.0740 1.0000 Uani .
C13 C 0.8216(10) -0.0484(10) 0.7630(4) 0.0720 1.0000 Uani .
C14 C 0.7102(10) -0.0075(8) 0.7345(4) 0.0601 1.0000 Uani .
C15 C 0.6255(13) 0.3162(10) 0.7464(5) 0.0805 1.0000 Uani .
C16 C 0.9998(12) -0.0231(15) 0.8143(6) 0.1073 1.0000 Uani .
C17 C 0.6559(14) -0.0928(11) 0.7174(5) 0.0899 1.0000 Uani .
C18 C 0.3539(6) 0.2675(5) 0.5735(3) 0.0356 1.0000 Uani .
C19 C 0.3473(6) 0.1729(6) 0.5470(3) 0.0400 1.0000 Uani .
C20 C 0.3063(7) 0.1945(7) 0.4926(3) 0.0459 1.0000 Uani .
C21 C 0.2740(8) 0.3052(7) 0.4635(4) 0.0509 1.0000 Uani .
C22 C 0.2807(7) 0.3978(6) 0.4906(3) 0.0476 1.0000 Uani .
C23 C 0.3189(6) 0.3809(6) 0.5447(3) 0.0396 1.0000 Uani .
C24 C 0.3921(9) 0.0502(7) 0.5754(4) 0.0556 1.0000 Uani .
C25 C 0.2323(13) 0.3286(11) 0.4039(5) 0.0850 1.0000 Uani .
C26 C 0.3315(9) 0.4815(7) 0.5689(4) 0.0550 1.0000 Uani .
C27 C 0.385(2) 0.089(3) 0.7606(10) 0.2036 1.0000 Uani D
C28 C 0.442(2) 0.017(2) 0.8152(8) 0.2046 1.0000 Uani D
C29 C 0.3544(14) 0.1080(16) 0.8518(9) 0.2055 1.0000 Uani D
F35 F 0.4349(12) 0.1684(14) 0.8371(6) 0.2056 1.0000 Uani D
F36 F 0.2340(12) 0.1787(14) 0.8608(6) 0.2063 1.0000 Uani D
C30 C 0.3766(19) 0.0438(13) 0.9109(8) 0.1618 1.0000 Uani D
F37 F 0.4914(11) -0.0413(11) 0.9139(4) 0.1532 1.0000 Uani D
F38 F 0.3777(14) 0.1331(12) 0.9376(5) 0.1800 1.0000 Uani D
C31 C 0.279(2) -0.012(2) 0.9302(8) 0.1664 1.0000 Uani D
F39 F 0.1690(11) 0.0712(11) 0.9454(5) 0.1668 1.0000 Uani D
F40 F 0.2810(13) -0.0594(13) 0.8820(6) 0.1926 1.0000 Uani D
C32 C 0.311(2) -0.0934(19) 0.9871(9) 0.1599 1.0000 Uani D
F41 F 0.3930(12) -0.1973(10) 0.9738(5) 0.1544 1.0000 Uani D
F42 F 0.3532(14) -0.0193(14) 1.0122(6) 0.1871 1.0000 Uani D
C33 C 0.1998(18) -0.1237(14) 1.0190(7) 0.1511 1.0000 Uani D
F43 F 0.1341(12) -0.0366(9) 1.0467(4) 0.1422 1.0000 Uani D
F44 F 0.1311(15) -0.1530(12) 0.9815(6) 0.1819 1.0000 Uani D
C34 C 0.2287(17) -0.2342(14) 1.0611(7) 0.1846 1.0000 Uani D
F45 F 0.3101(19) -0.2087(15) 1.0919(6) 0.2174 1.0000 Uani D
F46 F 0.1335(15) -0.2388(11) 1.0968(5) 0.1823 1.0000 Uani D
F47 F 0.2683(17) -0.3344(11) 1.0393(5) 0.1803 1.0000 Uani D
C48 C 0.2068(9) 0.3477(9) 0.6781(4) 0.0630 1.0000 Uani .
C49 C 0.1190(11) 0.3444(15) 0.7285(5) 0.0981 1.0000 Uani .
C50 C 0.0028(14) 0.4481(13) 0.7255(7) 0.1067 1.0000 Uani .
C51 C -0.0972(17) 0.4847(12) 0.7692(8) 0.1346 1.0000 Uani D
C52 C -0.0595(15) 0.5345(16) 0.8166(10) 0.1435 1.0000 Uani D
C53 C -0.1683(19) 0.5934(13) 0.8548(12) 0.1760 1.0000 Uani D
C54 C -0.116(2) 0.601(2) 0.9107(13) 0.1901 1.0000 Uani D
C55 C -0.2071(19) 0.6865(18) 0.9424(8) 0.1969 1.0000 Uani D
F56 F 0.0185(9) 0.5501(8) 0.7008(4) 0.1206 1.0000 Uani .
F57 F -0.0780(8) 0.4330(8) 0.6881(6) 0.1379 1.0000 Uani .
F58 F -0.2122(10) 0.5692(10) 0.7544(5) 0.1499 1.0000 Uani D
F59 F -0.0957(12) 0.3778(8) 0.7993(5) 0.1511 1.0000 Uani D
F60 F 0.0529(12) 0.4536(10) 0.8336(5) 0.1550 1.0000 Uani D
F61 F -0.0263(14) 0.6290(11) 0.7933(6) 0.1629 1.0000 Uani D
F62 F -0.2525(15) 0.7020(11) 0.8413(7) 0.1934 1.0000 Uani D
F63 F -0.2341(12) 0.5213(11) 0.8682(6) 0.1768 1.0000 Uani D
F64 F -0.0688(14) 0.4877(13) 0.9274(8) 0.2154 1.0000 Uani D
F65 F -0.0235(13) 0.6464(13) 0.8936(7) 0.1940 1.0000 Uani D
F66 F -0.2203(16) 0.8000(15) 0.9273(6) 0.1956 1.0000 Uani D
F67 F -0.3133(15) 0.6591(16) 0.9551(6) 0.2131 1.0000 Uani D
F68 F -0.1529(16) 0.6630(16) 0.9923(6) 0.2012 1.0000 Uani D
C69 C 0.6193(7) 0.2195(6) 0.5257(3) 0.0403 1.0000 Uani .
C70 C 0.7063(6) 0.2099(5) 0.4796(3) 0.0373 1.0000 Uani .
C71 C 0.8372(6) 0.1880(6) 0.4900(3) 0.0411 1.0000 Uani .
C72 C 0.9250(7) 0.1728(7) 0.4462(3) 0.0495 1.0000 Uani .
C73 C 0.8874(8) 0.1749(7) 0.3945(3) 0.0510 1.0000 Uani .
C74 C 0.7577(8) 0.1971(6) 0.3833(3) 0.0464 1.0000 Uani .
C75 C 0.6699(7) 0.2167(6) 0.4255(3) 0.0395 1.0000 Uani .
O76 O 0.8606(4) 0.1831(4) 0.5441(2) 0.0411 1.0000 Uani .
C77 C 0.9839(6) 0.1847(7) 0.5618(3) 0.0464 1.0000 Uani .
C78 C 0.9915(7) 0.3065(7) 0.5466(4) 0.0561 1.0000 Uani .
C79 C 0.9918(8) 0.1452(8) 0.6221(4) 0.0579 1.0000 Uani .
C80 C 0.7182(9) 0.1963(7) 0.3251(3) 0.0513 1.0000 Uani .
C81 C 0.7073(8) 0.3077(7) 0.2852(3) 0.0482 1.0000 Uani .
C82 C 0.6429(9) 0.3192(8) 0.2289(4) 0.0537 1.0000 Uani .
C83 C 0.6754(9) 0.4016(8) 0.1843(4) 0.0582 1.0000 Uani .
C84 C 0.5903(11) 0.4437(10) 0.1319(4) 0.0738 1.0000 Uani .
C85 C 0.6427(14) 0.5018(12) 0.0815(4) 0.0922 1.0000 Uani D
F86 F 0.8004(7) 0.1040(5) 0.3026(2) 0.0775 1.0000 Uani .
F87 F 0.6002(6) 0.1844(5) 0.3259(2) 0.0703 1.0000 Uani .
F88 F 0.6419(6) 0.3997(4) 0.3106(2) 0.0725 1.0000 Uani .
F89 F 0.8244(5) 0.3103(6) 0.2753(2) 0.0737 1.0000 Uani .
F90 F 0.6716(6) 0.2162(5) 0.2121(2) 0.0723 1.0000 Uani .
F91 F 0.5138(5) 0.3613(6) 0.2376(2) 0.0724 1.0000 Uani .
F92 F 0.6752(7) 0.4991(5) 0.2047(2) 0.0714 1.0000 Uani .
F93 F 0.7955(6) 0.3502(6) 0.1664(2) 0.0823 1.0000 Uani .
F94 F 0.5657(8) 0.3510(7) 0.1186(3) 0.0934 1.0000 Uani .
F95 F 0.4770(7) 0.5192(7) 0.1463(3) 0.0914 1.0000 Uani .
F96 F 0.6731(16) 0.5885(11) 0.0951(4) 0.1718 1.0000 Uani D
F97 F 0.7409(10) 0.4245(11) 0.0610(3) 0.1343 1.0000 Uani .
F98 F 0.5549(10) 0.5444(10) 0.0433(3) 0.1340 1.0000 Uani D
H71 H 0.2813 0.1752 0.6710 0.0731 1.0000 Uiso R
H111 H 0.8447 0.1939 0.7890 0.0839 1.0000 Uiso R
H131 H 0.8619 -0.1288 0.7698 0.0858 1.0000 Uiso R
H151 H 0.6834 0.3584 0.7478 0.1212 1.0000 Uiso R
H152 H 0.5681 0.3277 0.7776 0.1209 1.0000 Uiso R
H153 H 0.5785 0.3421 0.7127 0.1210 1.0000 Uiso R
H162 H 0.9956 -0.0840 0.8425 0.1610 1.0000 Uiso R
H163 H 1.0123 0.0385 0.8308 0.1610 1.0000 Uiso R
H161 H 1.0693 -0.0532 0.7892 0.1610 1.0000 Uiso R
H171 H 0.7191 -0.1485 0.6977 0.1350 1.0000 Uiso R
H173 H 0.6289 -0.1330 0.7494 0.1351 1.0000 Uiso R
H172 H 0.5843 -0.0530 0.6939 0.1349 1.0000 Uiso R
H201 H 0.3008 0.1332 0.4758 0.0549 1.0000 Uiso R
H221 H 0.2591 0.4725 0.4711 0.0569 1.0000 Uiso R
H252 H 0.2283 0.4061 0.3885 0.1270 1.0000 Uiso R
H251 H 0.2916 0.2730 0.3828 0.1271 1.0000 Uiso R
H253 H 0.1500 0.3211 0.4018 0.1269 1.0000 Uiso R
H261 H 0.3448 0.5370 0.5398 0.0821 1.0000 Uiso R
H263 H 0.2544 0.5176 0.5881 0.0821 1.0000 Uiso R
H262 H 0.4018 0.4543 0.5940 0.0819 1.0000 Uiso R
H272 H 0.2944 0.1168 0.7685 0.2440 1.0000 Uiso R
H271 H 0.4045 0.0302 0.7356 0.2440 1.0000 Uiso R
H281 H 0.5322 0.0060 0.8185 0.2450 1.0000 Uiso R
H282 H 0.4288 -0.0581 0.8225 0.2451 1.0000 Uiso R
H481 H 0.2413 0.4103 0.6804 0.0749 1.0000 Uiso R
H482 H 0.1563 0.3648 0.6449 0.0749 1.0000 Uiso R
H491 H 0.1644 0.3407 0.7614 0.1181 1.0000 Uiso R
H492 H 0.0945 0.2750 0.7305 0.1179 1.0000 Uiso R
H721 H 1.0094 0.1615 0.4525 0.0591 1.0000 Uiso R
H731 H 0.9470 0.1625 0.3659 0.0608 1.0000 Uiso R
H751 H 0.5841 0.2336 0.4175 0.0471 1.0000 Uiso R
H771 H 1.0530 0.1293 0.5429 0.0561 1.0000 Uiso R
H781 H 1.0696 0.3083 0.5603 0.0840 1.0000 Uiso R
H783 H 0.9216 0.3618 0.5634 0.0840 1.0000 Uiso R
H782 H 0.9898 0.3259 0.5073 0.0838 1.0000 Uiso R
H792 H 1.0731 0.1401 0.6345 0.0869 1.0000 Uiso R
H791 H 0.9267 0.2018 0.6408 0.0868 1.0000 Uiso R
H793 H 0.9799 0.0707 0.6297 0.0870 1.0000 Uiso R
H241 H 0.3479 0.0474 0.6102 0.0830 1.0000 Uiso R
H242 H 0.3733 0.0000 0.5529 0.0829 1.0000 Uiso R
H243 H 0.4819 0.0241 0.5814 0.0830 1.0000 Uiso R
H61 H 0.3989 0.2614 0.7461 0.1621 1.0000 Uiso R

loop_
_atom_site_aniso_label
_atom_site_aniso_U_11
_atom_site_aniso_U_22
_atom_site_aniso_U_33
_atom_site_aniso_U_23
_atom_site_aniso_U_13
_atom_site_aniso_U_12
Ru1 0.0286(3) 0.0298(3) 0.0430(3) -0.0027(2) 0.0029(2) -0.0109(2)
Cl2 0.0480(9) 0.0382(8) 0.0608(10) -0.0108(7) 0.0105(7) -0.0218(7)
Cl3 0.0447(9) 0.0301(8) 0.0778(12) -0.0050(7) 0.0025(8) -0.0088(7)
C4 0.036(3) 0.034(3) 0.044(3) -0.001(2) 0.004(3) -0.015(3)
N5 0.034(3) 0.086(5) 0.047(3) 0.024(3) 0.005(3) -0.019(3)
C6 0.044(5) 0.218(11) 0.115(8) 0.080(8) 0.013(5) -0.038(6)
C7 0.031(3) 0.087(6) 0.056(5) 0.008(4) 0.009(3) -0.017(4)
N8 0.030(3) 0.041(3) 0.047(3) 0.003(2) 0.003(2) -0.014(2)
C9 0.051(4) 0.056(4) 0.042(4) 0.005(3) -0.002(3) -0.014(4)
C10 0.065(5) 0.063(5) 0.041(4) -0.010(3) 0.009(3) -0.021(4)
C11 0.080(7) 0.085(7) 0.057(5) -0.022(5) 0.009(5) -0.037(6)
C12 0.053(5) 0.094(7) 0.066(6) -0.026(5) -0.017(4) -0.004(5)
C13 0.068(6) 0.067(6) 0.068(6) -0.012(5) -0.018(5) -0.003(5)
C14 0.075(6) 0.055(5) 0.048(4) 0.009(3) -0.014(4) -0.022(4)
C15 0.102(9) 0.066(6) 0.061(6) -0.010(5) 0.009(5) -0.013(6)
C16 0.066(7) 0.154(14) 0.083(8) -0.027(8) -0.024(6) -0.003(8)
C17 0.132(11) 0.081(7) 0.073(7) 0.028(6) -0.038(7) -0.064(8)
C18 0.028(3) 0.029(3) 0.049(3) -0.001(2) 0.003(2) -0.010(2)
C19 0.031(3) 0.033(3) 0.056(4) -0.006(3) 0.002(3) -0.012(2)
C20 0.047(4) 0.045(4) 0.050(4) -0.003(3) -0.001(3) -0.021(3)
C21 0.048(4) 0.047(4) 0.059(4) -0.002(3) -0.004(3) -0.018(3)
C22 0.036(3) 0.038(3) 0.062(4) 0.012(3) -0.001(3) -0.011(3)
C23 0.033(3) 0.032(3) 0.054(4) 0.002(3) 0.001(3) -0.014(3)
C24 0.060(5) 0.035(4) 0.073(5) 0.003(3) -0.001(4) -0.022(3)
C25 0.100(9) 0.088(8) 0.067(6) 0.006(6) -0.018(6) -0.034(7)
C26 0.060(5) 0.034(3) 0.071(5) -0.004(3) 0.003(4) -0.017(3)
C27 0.118(5) 0.240(9) 0.197(7) 0.098(7) 0.014(5) -0.037(5)
C28 0.119(5) 0.240(9) 0.198(7) 0.098(7) 0.013(5) -0.037(5)
C29 0.120(5) 0.241(9) 0.199(7) 0.097(7) 0.013(5) -0.036(5)
F35 0.121(5) 0.241(9) 0.199(7) 0.097(7) 0.013(5) -0.037(5)
F36 0.121(5) 0.241(9) 0.199(7) 0.097(7) 0.012(5) -0.035(5)
C30 0.148(7) 0.162(8) 0.134(7) -0.043(6) -0.023(7) 0.016(6)
F37 0.129(7) 0.162(8) 0.113(6) -0.008(6) 0.012(5) 0.018(6)
F38 0.182(9) 0.187(9) 0.141(7) -0.070(7) -0.045(7) 0.005(7)
C31 0.143(7) 0.160(8) 0.161(7) -0.049(6) -0.043(7) 0.014(6)
F39 0.130(7) 0.149(8) 0.155(8) 0.018(6) -0.014(6) 0.028(6)
F40 0.163(8) 0.191(9) 0.206(9) -0.102(7) -0.082(7) 0.006(7)
C32 0.164(8) 0.150(7) 0.142(7) -0.049(6) 0.035(6) -0.016(6)
F41 0.149(8) 0.130(7) 0.137(7) -0.015(6) 0.042(6) 0.007(6)
F42 0.181(9) 0.198(10) 0.171(9) -0.077(7) 0.016(8) -0.031(8)
C33 0.170(8) 0.136(7) 0.141(7) -0.049(6) 0.022(6) -0.034(6)
F43 0.169(8) 0.120(6) 0.123(6) -0.034(5) 0.059(6) -0.032(6)
F44 0.194(10) 0.169(9) 0.175(9) -0.051(7) -0.027(7) -0.034(8)
C34 0.274(12) 0.156(8) 0.115(7) -0.015(6) 0.032(7) -0.066(9)
F45 0.286(13) 0.199(10) 0.148(9) -0.026(8) -0.008(9) -0.054(10)
F46 0.280(12) 0.152(8) 0.102(6) 0.010(6) 0.045(7) -0.074(9)
F47 0.275(12) 0.133(7) 0.124(7) -0.011(6) 0.027(8) -0.064(8)
C48 0.051(5) 0.078(6) 0.061(5) -0.019(4) 0.006(4) -0.022(4)
C49 0.054(6) 0.171(14) 0.060(6) -0.015(7) 0.008(5) -0.026(7)
C50 0.091(9) 0.109(10) 0.147(13) -0.073(10) 0.068(9) -0.058(8)
C51 0.142(7) 0.103(6) 0.173(7) -0.048(6) 0.056(6) -0.056(5)
C52 0.159(8) 0.104(6) 0.166(7) -0.038(6) 0.022(6) -0.037(6)
C53 0.153(8) 0.115(7) 0.239(10) 0.042(7) 0.032(7) -0.049(6)
C54 0.135(7) 0.145(7) 0.261(10) 0.029(8) 0.028(8) -0.034(6)
C55 0.191(9) 0.232(11) 0.145(8) -0.036(9) 0.051(7) -0.044(9)
F56 0.133(7) 0.117(6) 0.136(7) -0.056(5) 0.080(6) -0.071(6)
F57 0.066(4) 0.098(6) 0.248(13) -0.034(7) -0.035(6) -0.015(4)
F58 0.121(7) 0.136(7) 0.173(8) -0.035(6) 0.054(6) -0.021(5)
F59 0.184(7) 0.110(5) 0.192(8) -0.058(5) 0.111(6) -0.094(5)
F60 0.158(8) 0.120(7) 0.167(8) -0.037(6) -0.030(7) -0.009(6)
F61 0.194(9) 0.129(7) 0.172(8) -0.034(6) 0.047(7) -0.064(6)
F62 0.189(9) 0.121(7) 0.234(11) 0.046(8) -0.016(9) -0.029(7)
F63 0.150(8) 0.129(7) 0.240(11) 0.017(7) 0.051(8) -0.055(6)
F64 0.144(8) 0.155(8) 0.286(12) 0.057(9) 0.000(9) -0.003(7)
F65 0.128(8) 0.175(9) 0.266(12) -0.014(9) 0.051(8) -0.049(7)
F66 0.216(10) 0.205(11) 0.146(8) -0.064(8) 0.050(8) -0.035(10)
F67 0.172(10) 0.266(12) 0.162(9) -0.024(9) 0.059(8) -0.034(10)
F68 0.190(10) 0.247(12) 0.145(8) -0.035(9) 0.042(8) -0.047(10)
C69 0.037(3) 0.038(3) 0.046(3) -0.004(3) 0.010(3) -0.014(3)
C70 0.032(3) 0.030(3) 0.050(4) -0.004(3) 0.005(3) -0.011(2)
C71 0.032(3) 0.035(3) 0.055(4) -0.004(3) 0.004(3) -0.011(3)
C72 0.036(4) 0.055(4) 0.057(4) -0.011(3) 0.007(3) -0.015(3)
C73 0.048(4) 0.052(4) 0.050(4) -0.010(3) 0.016(3) -0.015(3)
C74 0.056(4) 0.039(3) 0.048(4) -0.005(3) 0.003(3) -0.022(3)
C75 0.039(3) 0.031(3) 0.051(4) -0.003(3) 0.002(3) -0.015(3)
O76 0.029(2) 0.046(3) 0.050(3) -0.004(2) 0.0059(19) -0.0154(19)
C77 0.027(3) 0.047(4) 0.063(4) -0.009(3) 0.005(3) -0.009(3)
C78 0.032(3) 0.052(4) 0.087(6) -0.007(4) -0.001(4) -0.017(3)
C79 0.046(4) 0.053(5) 0.070(5) -0.002(4) -0.009(4) -0.011(4)
C80 0.064(5) 0.049(4) 0.048(4) -0.013(3) 0.011(3) -0.027(4)
C81 0.051(4) 0.052(4) 0.048(4) -0.013(3) 0.005(3) -0.023(3)
C82 0.058(5) 0.057(4) 0.054(4) -0.014(4) -0.004(4) -0.027(4)
C83 0.057(5) 0.064(5) 0.058(5) -0.019(4) 0.004(4) -0.022(4)
C84 0.072(6) 0.078(6) 0.064(6) -0.022(5) -0.007(5) -0.009(5)
C85 0.125(11) 0.107(10) 0.049(5) 0.004(6) -0.009(6) -0.049(9)
F86 0.110(5) 0.047(3) 0.064(3) -0.018(2) -0.001(3) -0.007(3)
F87 0.085(4) 0.095(4) 0.057(3) -0.003(3) -0.003(3) -0.066(3)
F88 0.104(4) 0.045(3) 0.060(3) -0.015(2) -0.013(3) -0.008(3)
F89 0.064(3) 0.106(4) 0.063(3) 0.013(3) -0.007(2) -0.052(3)
F90 0.100(4) 0.056(3) 0.069(3) -0.016(2) -0.009(3) -0.034(3)
F91 0.053(3) 0.102(4) 0.063(3) -0.009(3) -0.003(2) -0.027(3)
F92 0.105(5) 0.061(3) 0.056(3) -0.002(2) -0.013(3) -0.039(3)
F93 0.063(3) 0.107(5) 0.062(3) 0.003(3) 0.011(3) -0.016(3)
F94 0.119(6) 0.102(5) 0.073(4) -0.030(4) -0.018(4) -0.044(4)
F95 0.083(4) 0.098(5) 0.072(4) -0.013(3) -0.015(3) 0.002(4)
F96 0.302(17) 0.183(11) 0.076(5) 0.036(6) -0.028(7) -0.157(12)
F97 0.139(8) 0.186(10) 0.060(4) -0.014(5) 0.032(4) -0.036(7)
F98 0.157(9) 0.165(9) 0.054(4) 0.009(5) -0.016(4) -0.027(7)

loop_
_atom_type_symbol
_atom_type_scat_dispersion_real
_atom_type_scat_dispersion_imag
_atom_type_scat_Cromer_Mann_a1
_atom_type_scat_Cromer_Mann_b1
_atom_type_scat_Cromer_Mann_a2
_atom_type_scat_Cromer_Mann_b2
_atom_type_scat_Cromer_Mann_a3
_atom_type_scat_Cromer_Mann_b3
_atom_type_scat_Cromer_Mann_a4
_atom_type_scat_Cromer_Mann_b4
_atom_type_scat_Cromer_Mann_c
_atom_type_scat_source
C 0.0181 0.0091 2.3100 20.8439 1.0200 10.2075 1.5886 0.5687 0.8650 51.6512 0.2156 'International Tables Vol C 4.2.6.8 and 6.1.1.4'
H 0.0000 0.0000 0.4930 10.5109 0.3229 26.1257 0.1402 3.1424 0.0408 57.7998 0.0030 'International Tables Vol C 4.2.6.8 and 6.1.1.4'
N 0.0311 0.0180 12.2126 0.0057 3.1322 9.8933 2.0125 28.9975 1.1663 0.5826 -11.5290 'International Tables Vol C 4.2.6.8 and 6.1.1.4'
O 0.0492 0.0322 3.0485 13.2771 2.2868 5.7011 1.5463 0.3239 0.8670 32.9089 0.2508 'International Tables Vol C 4.2.6.8 and 6.1.1.4'
Ru 0.0552 3.2960 19.2674 0.8085 12.9182 8.4347 4.8634 24.7997 1.5676 94.2928 5.3787 'International Tables Vol C 4.2.6.8 and 6.1.1.4'
Cl 0.3639 0.7018 11.4604 0.0104 7.1964 1.1662 6.2556 18.5194 1.6455 47.7784 -9.5574 'International Tables Vol C 4.2.6.8 and 6.1.1.4'
F 0.0727 0.0534 3.5392 10.2825 2.6412 4.2944 1.5170 0.2615 1.0243 26.1476 0.2776 'International Tables Vol C 4.2.6.8 and 6.1.1.4'

loop_
_geom_angle_atom_site_label_1
_geom_angle_atom_site_label_2
_geom_angle_atom_site_label_3
_geom_angle
_geom_angle_publ_flag
Cl2 Ru1 Cl3 156.72(8) yes
Cl2 Ru1 C4 91.38(19) yes
Cl3 Ru1 C4 96.86(19) yes
Cl2 Ru1 C69 101.6(2) yes
Cl3 Ru1 C69 98.0(2) yes
C4 Ru1 C69 101.6(3) yes
Cl2 Ru1 O76 87.72(13) yes
Cl3 Ru1 O76 83.93(13) yes
C4 Ru1 O76 179.1(2) yes
C69 Ru1 O76 78.7(2) yes
Ru1 C4 N5 121.2(5) yes
Ru1 C4 N8 130.9(5) yes
N5 C4 N8 107.5(6) yes
C4 N5 C6 113.4(8) yes
C4 N5 C9 124.3(6) yes
C6 N5 C9 121.2(8) yes
N5 C6 C7 101.2(10) yes
N5 C6 C27 110.7(16) yes
C7 C6 C27 108.9(15) yes
N5 C6 H61 111.9 no
C7 C6 H61 111.8 no
C27 C6 H61 111.9 no
C6 C7 N8 101.9(7) yes
C6 C7 C48 115.4(11) yes
N8 C7 C48 114.0(8) yes
C6 C7 H71 108.4 no
N8 C7 H71 108.7 no
C48 C7 H71 108.1 no
C7 N8 C4 114.0(6) yes
C7 N8 C18 118.9(6) yes
C4 N8 C18 124.6(6) yes
N5 C9 C10 119.8(8) yes
N5 C9 C14 118.7(8) yes
C10 C9 C14 121.4(8) yes
C9 C10 C11 118.2(9) yes
C9 C10 C15 120.9(9) yes
C11 C10 C15 120.8(10) yes
C10 C11 C12 123.1(10) yes
C10 C11 H111 117.8 no
C12 C11 H111 119.1 no
C11 C12 C13 116.9(9) yes
C11 C12 C16 121.0(11) yes
C13 C12 C16 122.0(12) yes
C12 C13 C14 123.3(10) yes
C12 C13 H131 118.2 no
C14 C13 H131 118.5 no
C9 C14 C13 116.9(9) yes
C9 C14 C17 124.0(9) yes
C13 C14 C17 119.0(9) yes
C10 C15 H151 108.9 no
C10 C15 H152 108.7 no
H151 C15 H152 110.0 no
C10 C15 H153 109.2 no
H151 C15 H153 110.0 no
H152 C15 H153 110.0 no
C12 C16 H162 109.9 no
C12 C16 H163 109.0 no
H162 C16 H163 109.3 no
C12 C16 H161 109.2 no
H162 C16 H161 110.0 no
H163 C16 H161 109.5 no
C14 C17 H171 109.7 no
C14 C17 H173 109.5 no
H171 C17 H173 109.4 no
C14 C17 H172 110.1 no
H171 C17 H172 109.1 no
H173 C17 H172 109.1 no
N8 C18 C19 119.1(6) yes
N8 C18 C23 121.0(6) yes
C19 C18 C23 119.9(6) yes
C18 C19 C20 119.3(6) yes
C18 C19 C24 120.9(7) yes
C20 C19 C24 119.7(7) yes
C19 C20 C21 121.4(7) yes
C19 C20 H201 119.0 no
C21 C20 H201 119.6 no
C20 C21 C22 118.4(7) yes
C20 C21 C25 121.6(8) yes
C22 C21 C25 120.0(8) yes
C21 C22 C23 122.2(7) yes
C21 C22 H221 118.7 no
C23 C22 H221 119.1 no
C18 C23 C22 118.8(6) yes
C18 C23 C26 122.3(7) yes
C22 C23 C26 118.7(6) yes
C19 C24 H241 108.9 no
C19 C24 H242 109.2 no
H241 C24 H242 109.1 no
C19 C24 H243 110.7 no
H241 C24 H243 109.7 no
H242 C24 H243 109.3 no
C21 C25 H252 110.1 no
C21 C25 H251 109.8 no
H252 C25 H251 109.2 no
C21 C25 H253 110.0 no
H252 C25 H253 109.1 no
H251 C25 H253 108.6 no
C23 C26 H261 109.2 no
C23 C26 H263 108.5 no
H261 C26 H263 109.0 no
C23 C26 H262 109.6 no
H261 C26 H262 110.3 no
H263 C26 H262 110.2 no
C6 C27 C28 133(2) yes
C6 C27 H272 103.4 no
C28 C27 H272 103.3 no
C6 C27 H271 104.0 no
C28 C27 H271 102.8 no
H272 C27 H271 109.7 no
C27 C28 C29 94.2(19) yes
C27 C28 H281 113.0 no
C29 C28 H281 113.4 no
C27 C28 H282 114.0 no
C29 C28 H282 112.2 no
H281 C28 H282 109.5 no
C28 C29 F35 85.0(15) yes
C28 C29 F36 146(2) yes
F35 C29 F36 112.5(15) yes
C28 C29 C30 104.1(13) yes
F35 C29 C30 112.6(19) yes
F36 C29 C30 96.3(13) yes
C29 C30 F37 110.0(15) yes
C29 C30 F38 99.2(16) yes
F37 C30 F38 110.5(14) yes
C29 C30 C31 113.3(14) yes
F37 C30 C31 107.5(15) yes
F38 C30 C31 116.2(17) yes
C30 C31 F39 110(2) yes
C30 C31 F40 94.7(17) yes
F39 C31 F40 119.0(16) yes
C30 C31 C32 113.8(16) yes
F39 C31 C32 99.3(16) yes
F40 C31 C32 121(2) yes
C31 C32 F41 104.7(14) yes
C31 C32 F42 95.7(17) yes
F41 C32 F42 121.0(19) yes
C31 C32 C33 117.1(19) yes
F41 C32 C33 105.3(15) yes
F42 C32 C33 113.2(16) yes
C32 C33 F43 109.6(14) yes
C32 C33 F44 107.8(15) yes
F43 C33 F44 115.3(16) yes
C32 C33 C34 119.5(16) yes
F43 C33 C34 105.4(13) yes
F44 C33 C34 99.2(15) yes
C33 C34 F45 96.6(14) yes
C33 C34 F46 115.6(14) yes
F45 C34 F46 103.7(16) yes
C33 C34 F47 114.9(13) yes
F45 C34 F47 118.9(18) yes
F46 C34 F47 106.9(14) yes
C7 C48 C49 114.7(10) yes
C7 C48 H481 107.9 no
C49 C48 H481 107.4 no
C7 C48 H482 108.5 no
C49 C48 H482 108.3 no
H481 C48 H482 110.0 no
C48 C49 C50 112.2(12) yes
C48 C49 H491 109.0 no
C50 C49 H491 109.0 no
C48 C49 H492 108.8 no
C50 C49 H492 108.6 no
H491 C49 H492 109.3 no
C49 C50 C51 128.4(15) yes
C49 C50 F56 115.0(11) yes
C51 C50 F56 104.9(10) yes
C49 C50 F57 107.5(10) yes
C51 C50 F57 95.3(12) yes
F56 C50 F57 100.5(15) yes
C50 C51 C52 115.6(16) yes
C50 C51 F58 119.1(16) yes
C52 C51 F58 101.2(13) yes
C50 C51 F59 103.3(12) yes
C52 C51 F59 96.6(15) yes
F58 C51 F59 119.4(15) yes
C51 C52 C53 115.3(18) yes
C51 C52 F60 103.9(14) yes
C53 C52 F60 125.1(19) yes
C51 C52 F61 106.3(17) yes
C53 C52 F61 100.5(14) yes
F60 C52 F61 103.7(16) yes
C52 C53 C54 110.3(19) yes
C52 C53 F62 123.1(20) yes
C54 C53 F62 103(2) yes
C52 C53 F63 107.3(19) yes
C54 C53 F63 103.5(18) yes
F62 C53 F63 107.6(17) yes
C53 C54 C55 113(2) yes
C53 C54 F64 97.6(20) yes
C55 C54 F64 125(2) yes
C53 C54 F65 101(2) yes
C55 C54 F65 106.5(20) yes
F64 C54 F65 112(2) yes
C54 C55 F66 117.0(16) yes
C54 C55 F67 112.1(16) yes
F66 C55 F67 118(2) yes
C54 C55 F68 102.8(19) yes
F66 C55 F68 103.3(17) yes
F67 C55 F68 100.7(17) yes
Ru1 C69 C70 119.1(5) yes
C69 C70 C71 118.6(7) yes
C69 C70 C75 123.0(6) yes
C71 C70 C75 118.3(6) yes
C70 C71 C72 119.8(7) yes
C70 C71 O76 112.8(6) yes
C72 C71 O76 127.5(7) yes
C71 C72 C73 120.3(7) yes
C71 C72 H721 120.0 no
C73 C72 H721 119.7 no
C72 C73 C74 120.7(7) yes
C72 C73 H731 119.6 no
C74 C73 H731 119.7 no
C73 C74 C75 119.6(7) yes
C73 C74 C80 119.7(7) yes
C75 C74 C80 120.7(7) yes
C70 C75 C74 121.1(7) yes
C70 C75 H751 119.8 no
C74 C75 H751 119.0 no
Ru1 O76 C71 110.0(4) yes
Ru1 O76 C77 129.1(4) yes
C71 O76 C77 120.7(5) yes
O76 C77 C78 109.3(6) yes
O76 C77 C79 106.5(6) yes
C78 C77 C79 113.6(7) yes
O76 C77 H771 109.5 no
C78 C77 H771 109.0 no
C79 C77 H771 109.0 no
C77 C78 H781 108.8 no
C77 C78 H783 109.4 no
H781 C78 H783 108.9 no
C77 C78 H782 109.9 no
H781 C78 H782 109.4 no
H783 C78 H782 110.3 no
C77 C79 H792 108.7 no
C77 C79 H791 108.9 no
H792 C79 H791 109.3 no
C77 C79 H793 110.2 no
H792 C79 H793 110.3 no
H791 C79 H793 109.4 no
C74 C80 C81 115.3(6) yes
C74 C80 F86 110.3(7) yes
C81 C80 F86 108.2(6) yes
C74 C80 F87 110.2(6) yes
C81 C80 F87 105.3(7) yes
F86 C80 F87 107.1(7) yes
C80 C81 C82 116.3(6) yes
C80 C81 F88 108.3(6) yes
C82 C81 F88 108.1(7) yes
C80 C81 F89 107.1(7) yes
C82 C81 F89 108.5(6) yes
F88 C81 F89 108.4(7) yes
C81 C82 C83 114.4(7) yes
C81 C82 F90 110.0(7) yes
C83 C82 F90 109.3(7) yes
C81 C82 F91 107.4(7) yes
C83 C82 F91 107.4(7) yes
F90 C82 F91 108.1(7) yes
C82 C83 C84 117.8(8) yes
C82 C83 F92 110.3(7) yes
C84 C83 F92 106.7(8) yes
C82 C83 F93 108.7(8) yes
C84 C83 F93 106.6(7) yes
F92 C83 F93 106.0(8) yes
C83 C84 C85 116.8(10) yes
C83 C84 F94 107.3(9) yes
C85 C84 F94 109.8(9) yes
C83 C84 F95 107.9(8) yes
C85 C84 F95 108.7(10) yes
F94 C84 F95 105.9(10) yes
C84 C85 F96 109.9(10) yes
C84 C85 F97 109.9(11) yes
F96 C85 F97 111.2(14) yes
C84 C85 F98 109.6(11) yes
F96 C85 F98 108.0(12) yes
F97 C85 F98 108.3(10) yes

loop_
_geom_bond_atom_site_label_1
_geom_bond_atom_site_label_2
_geom_bond_distance
_geom_bond_publ_flag
Ru1 Cl2 2.3242(16) yes
Ru1 Cl3 2.3264(16) yes
Ru1 C4 1.980(7) yes
Ru1 C69 1.830(7) yes
Ru1 O76 2.288(4) yes
C4 N5 1.341(9) yes
C4 N8 1.359(9) yes
N5 C6 1.486(14) yes
N5 C9 1.441(10) yes
C6 C7 1.562(17) yes
C6 C27 1.58(3) yes
C6 H61 0.978 no
C7 N8 1.457(9) yes
C7 C48 1.489(13) yes
C7 H71 0.977 no
N8 C18 1.418(9) yes
C9 C10 1.396(13) yes
C9 C14 1.407(12) yes
C10 C11 1.359(15) yes
C10 C15 1.480(14) yes
C11 C12 1.378(16) yes
C11 H111 0.931 no
C12 C13 1.398(16) yes
C12 C16 1.503(14) yes
C13 C14 1.367(13) yes
C13 H131 0.929 no
C14 C17 1.486(14) yes
C15 H151 0.958 no
C15 H152 0.961 no
C15 H153 0.959 no
C16 H162 0.956 no
C16 H163 0.955 no
C16 H161 0.963 no
C17 H171 0.960 no
C17 H173 0.955 no
C17 H172 0.959 no
C18 C19 1.425(9) yes
C18 C23 1.404(9) yes
C19 C20 1.392(10) yes
C19 C24 1.494(10) yes
C20 C21 1.381(11) yes
C20 H201 0.923 no
C21 C22 1.412(12) yes
C21 C25 1.514(13) yes
C22 C23 1.380(11) yes
C22 H221 0.931 no
C23 C26 1.486(10) yes
C24 H241 0.959 no
C24 H242 0.956 no
C24 H243 0.959 no
C25 H252 0.958 no
C25 H251 0.960 no
C25 H253 0.959 no
C26 H261 0.955 no
C26 H263 0.954 no
C26 H262 0.963 no
C27 C28 1.534(14) yes
C27 H272 0.974 no
C27 H271 0.969 no
C28 C29 1.557(10) yes
C28 H281 0.977 no
C28 H282 0.974 no
C29 F35 1.350(10) yes
C29 F36 1.357(10) yes
C29 C30 1.537(10) yes
C30 F37 1.350(15) yes
C30 F38 1.3503(10) yes
C30 C31 1.50(3) yes
C31 F39 1.377(15) yes
C31 F40 1.375(9) yes
C31 C32 1.58(3) yes
C32 F41 1.36(2) yes
C32 F42 1.375(10) yes
C32 C33 1.551(10) yes
C33 F43 1.319(14) yes
C33 F44 1.384(16) yes
C33 C34 1.534(10) yes
C34 F45 1.350(5) yes
C34 F46 1.347(5) yes
C34 F47 1.330(9) yes
C48 C49 1.534(14) yes
C48 H481 0.976 no
C48 H482 0.974 no
C49 C50 1.48(2) yes
C49 H491 0.962 no
C49 H492 0.970 no
C50 C51 1.50(2) yes
C50 F56 1.372(17) yes
C50 F57 1.392(19) yes
C51 C52 1.52(3) yes
C51 F58 1.380(15) yes
C51 F59 1.406(14) yes
C52 C53 1.53(3) yes
C52 F60 1.356(5) yes
C52 F61 1.37(2) yes
C53 C54 1.545(10) yes
C53 F62 1.355(5) yes
C53 F63 1.33(2) yes
C54 C55 1.46(3) yes
C54 F64 1.32(3) yes
C54 F65 1.347(5) yes
C55 F66 1.346(5) yes
C55 F67 1.347(5) yes
C55 F68 1.346(5) yes
C69 C70 1.434(9) yes
C70 C71 1.426(9) yes
C70 C75 1.390(10) yes
C71 C72 1.397(10) yes
C71 O76 1.352(9) yes
C72 C73 1.346(12) yes
C72 H721 0.926 no
C73 C74 1.417(12) yes
C73 H731 0.930 no
C74 C75 1.367(10) yes
C74 C80 1.516(11) yes
C75 H751 0.937 no
O76 C77 1.475(8) yes
C77 C78 1.516(11) yes
C77 C79 1.484(12) yes
C77 H771 0.979 no
C78 H781 0.961 no
C78 H783 0.958 no
C78 H782 0.957 no
C79 H792 0.953 no
C79 H791 0.962 no
C79 H793 0.958 no
C80 C81 1.536(11) yes
C80 F86 1.354(9) yes
C80 F87 1.374(10) yes
C81 C82 1.556(11) yes
C81 F88 1.329(9) yes
C81 F89 1.328(9) yes
C82 C83 1.496(13) yes
C82 F90 1.309(10) yes
C82 F91 1.373(11) yes
C83 C84 1.561(13) yes
C83 F92 1.354(10) yes
C83 F93 1.351(11) yes
C84 C85 1.522(17) yes
C84 F94 1.338(13) yes
C84 F95 1.353(12) yes
C85 F96 1.305(13) yes
C85 F97 1.310(17) yes
C85 F98 1.318(12) yes
